data_9011519
loop_
_publ_author_name
'Adiwidjaja, G.'
'Friese, K.'
'Klaska, K. H.'
'Schluter, J.'

_publ_section_title
;The crystal structure of kastningite
 (Mn,Fe,Mg)(H2O)4[Al2(OH)2(H2O)2(PO4)2]*2H2O - a new hydroxyl aquated
 orthophosphate hydrate mineral Locality: Waidhaus, Bavaria, Germany Note:
 changed sign of Oh1(y)
;
_journal_name_full 'Zeitschrift fur Kristallographie'
_journal_page_first 465
_journal_page_last 468
_journal_volume 214
_journal_year 1999
_chemical_compound_source 'Waidhaus, Bavaria, Germany'
_chemical_formula_sum 'Al2 H18 Mn O18 P2'
_chemical_name_mineral Kastningite
_space_group_IT_number 2
_symmetry_space_group_name_Hall '-P 1'
_symmetry_space_group_name_H-M 'P -1'
_cell_angle_alpha 90.38
_cell_angle_beta 110.10
_cell_angle_gamma 71.82
_cell_formula_units_Z 2
_cell_length_a 10.205
_cell_length_b 10.504
_cell_length_c 7.010
_cell_volume 666.159
_database_code_amcsd 0011083
_exptl_crystal_density_diffrn 2.378
_cod_original_formula_sum 'Mn Al2 P2 O18 H18'
_cod_database_code 9011519

loop_
_space_group_symop_operation_xyz
x,y,z
-x,-y,-z

loop_
_atom_site_label
_atom_site_fract_x
_atom_site_fract_y
_atom_site_fract_z
_atom_site_U_iso_or_equiv
_atom_site_type_symbol
_atom_site_attached_hydrogens
Mn 0.27053 0.48833 0.65040 0.02700 Mn 0
Al1 0.00000 0.00000 0.00000 0.01710 Al 0
Al2 0.50000 0.00000 0.00000 0.01960 Al 0
Al3 0.25110 0.99470 0.50990 0.01570 Al 0
P1 0.90820 0.18070 0.34110 0.01810 P 0
P2 0.45950 0.17190 0.59670 0.01860 P 0
O1 0.87310 0.33220 0.29760 0.02360 O 0
O2 0.06560 0.11920 0.49560 0.02110 O 0
O3 0.80150 0.15700 0.43540 0.02330 O 0
O4 0.88930 0.11680 0.13890 0.02240 O 0
O5 0.43110 0.32260 0.60660 0.02800 O 0
O6 0.53760 0.09560 0.81070 0.02450 O 0
O7 0.31320 0.14750 0.48700 0.02280 O 0
O8 0.56020 0.12630 0.47230 0.02250 O 0
O-h1 0.17470 0.01070 0.22170 0.02170 O 0
O-h2 0.32570 -0.00180 0.79860 0.02250 O 0
Ow1 0.01900 0.15190 0.86930 0.02590 O 0
Ow2 0.38940 0.16740 0.07890 0.02920 O 0
Ow3 0.63350 0.55740 0.02650 0.03790 O 0
Ow4 0.85670 0.63920 0.33640 0.03720 O 0
Ow5 0.85310 0.45610 0.67700 0.03440 O 0
Ow6 0.58880 0.39090 0.35850 0.03320 O 0
Ow7 0.09770 0.32410 0.14940 0.03200 O 0
Ow8 0.70450 0.34130 0.83880 0.03550 O 0
H1 0.77100 0.01200 0.83000 0.05000 H 0
H2 0.02300 0.14600 0.76000 0.05000 H 0
H3 0.04900 0.20000 0.93000 0.05000 H 0
H4 0.28600 -0.03500 0.85000 0.05000 H 0
H5 0.43000 0.17200 0.18000 0.05000 H 0
H6 0.35300 0.25200 0.01000 0.05000 H 0
H7 0.67000 0.46900 0.95000 0.05000 H 0
H8 0.55900 0.60200 0.97000 0.05000 H 0
H9 0.85500 0.70800 0.41000 0.05000 H 0
H10 0.93200 0.61400 0.30000 0.05000 H 0
H11 0.87700 0.51900 0.78000 0.05000 H 0
H12 0.82300 0.41500 0.78000 0.05000 H 0
H13 0.65500 0.30400 0.40000 0.05000 H 0
H14 0.54700 0.37300 0.46000 0.05000 H 0
H15 0.01700 0.34300 0.21000 0.05000 H 0
H16 0.16800 0.26400 0.23000 0.05000 H 0
H17 0.64000 0.32300 0.78000 0.05000 H 0
H18 0.75300 0.27000 0.92000 0.05000 H 0

loop_
_cod_changelog_entry_id
_cod_changelog_entry_author
_cod_changelog_entry_date
_cod_changelog_entry_text
1
;cod-tools version 3.8.0
Id: cif_guess_AMCSD_atom_types 9581 2023-05-17 12:35:41Z saulius
;
2023-05-18T08:44:01+03:00
;Derived atom types and hydrogen counts
from atom names that follow the AMCSD naming convention
(Wat == water, O-H == hydroxyl).
;

loop_
_cod_related_entry_id
_cod_related_entry_database
_cod_related_entry_code
1 AMCSD 0011083
